data_7125518
loop_
_publ_author_name
'Kayal, A.'
'Kuncheria, J.'
'Lee, S. C.'

_publ_section_title
;
 Bis[hydrotris(pyrazol-1-yl)borato]titanium(II): a stable Tp2M complex of
 singular reactivity.
;
_journal_issue 23
_journal_name_full 'Chemical communications (Cambridge, England)'
_journal_page_first 2482
_journal_page_last 2483
_journal_paper_doi 10.1039/b108115b
_journal_year 2001
_chemical_formula_moiety 'C18 H20 B2 N12 Ti, C6 H6'
_chemical_formula_sum 'C24 H26 B2 N12 Ti'
_chemical_formula_weight 552.09
_space_group_IT_number 15
_space_group_name_Hall '-C 2yc'
_space_group_name_H-M_alt 'C 1 2/c 1'
_symmetry_cell_setting monoclinic
_symmetry_space_group_name_H-M 'C 1 2/c 1'
_atom_sites_solution_hydrogens geom
_atom_sites_solution_primary direct
_atom_sites_solution_secondary difmap
_audit_creation_method SHELXL
_cell_angle_alpha 90.00
_cell_angle_beta 90.261(3)
_cell_angle_gamma 90.00
_cell_formula_units_Z 4
_cell_length_a 21.175(2)
_cell_length_b 16.6805(13)
_cell_length_c 7.5680(6)
_cell_measurement_reflns_used 3997
_cell_measurement_temperature 200(2)
_cell_measurement_theta_max 25.00
_cell_measurement_theta_min 1.55
_cell_volume 2673.1(4)
_computing_cell_refinement DENZO-SMN
_computing_data_collection 'NONIUS COLLECT'
_computing_data_reduction DENZO-SMN
_computing_molecular_graphics 'SIEMENS SHELXTL'
_computing_publication_material 'SIEMENS SHELXTL'
_computing_structure_refinement 'SIEMENS SHELXTL'
_computing_structure_solution 'SIEMENS SHELXTL'
_diffrn_ambient_temperature 200(2)
_diffrn_measurement_device 'Nonius KappaCCD'
_diffrn_measurement_method '\w scans'
_diffrn_radiation_monochromator graphite
_diffrn_radiation_source 'fine-focus sealed tube'
_diffrn_radiation_type 'Mo K\a'
_diffrn_radiation_wavelength 0.71073
_diffrn_reflns_av_R_equivalents 0.0460
_diffrn_reflns_av_sigmaI/netI 0.0700
_diffrn_reflns_limit_h_max 25
_diffrn_reflns_limit_h_min 0
_diffrn_reflns_limit_k_max 19
_diffrn_reflns_limit_k_min 0
_diffrn_reflns_limit_l_max 8
_diffrn_reflns_limit_l_min -8
_diffrn_reflns_number 3997
_diffrn_reflns_theta_max 25.00
_diffrn_reflns_theta_min 1.55
_diffrn_standards_decay_% 0
_diffrn_standards_number none
_exptl_absorpt_coefficient_mu 0.359
_exptl_absorpt_correction_type none
_exptl_crystal_colour 'dark red'
_exptl_crystal_density_diffrn 1.372
_exptl_crystal_density_meas ?
_exptl_crystal_description block
_exptl_crystal_F_000 1144
_exptl_crystal_size_max 0.30
_exptl_crystal_size_mid 0.18
_exptl_crystal_size_min 0.10
_refine_diff_density_max 0.216
_refine_diff_density_min -0.344
_refine_diff_density_rms 0.059
_refine_ls_extinction_method none
_refine_ls_goodness_of_fit_all 1.023
_refine_ls_goodness_of_fit_obs 1.080
_refine_ls_hydrogen_treatment constr
_refine_ls_matrix_type full
_refine_ls_number_parameters 179
_refine_ls_number_reflns 2308
_refine_ls_number_restraints 0
_refine_ls_restrained_S_all 1.023
_refine_ls_restrained_S_obs 1.080
_refine_ls_R_factor_all 0.0775
_refine_ls_R_factor_obs 0.0450
_refine_ls_shift/esd_max 0.000
_refine_ls_shift/esd_mean 0.000
_refine_ls_structure_factor_coef Fsqd
_refine_ls_weighting_details 'w=1/[\s^2^(Fo^2^)+(0.0506P)^2^+1.7270P] where P=(Fo^2^+2Fc^2^)/3'
_refine_ls_weighting_scheme calc
_refine_ls_wR_factor_all 0.1184
_refine_ls_wR_factor_obs 0.1030
_reflns_number_observed 1619
_reflns_number_total 2308
_reflns_observed_criterion I>2\s(I)
_cod_data_source_file b108115b.txt
_cod_data_source_block Tp2Ti.C6H6
_cod_depositor_comments
;
The following automatic conversions were performed:

data item '_exptl_crystal_density_meas' value 'not measured' was
changed to '?' -- the value is perceived as not measured.

data item '_refine_ls_weighting_scheme' value 'calc
w=1/[\s^2^(Fo^2^)+(0.0506P)^2^+1.7270P] where P=(Fo^2^+2Fc^2^)/3' was
changed to 'calc'. A new data item '_refine_ls_weighting_details' was
created with the value set to
'w=1/[\s^2^(Fo^2^)+(0.0506P)^2^+1.7270P] where P=(Fo^2^+2Fc^2^)/3'.

Automatic conversion script
Id: cif_fix_values 6909 2019-04-08 15:41:33Z antanas 
;
_cod_original_cell_volume 2673.0(4)
_cod_original_sg_symbol_H-M 'C 2/c'
_cod_database_code 7125518

loop_
_symmetry_equiv_pos_as_xyz
'x, y, z'
'-x, y, -z+1/2'
'x+1/2, y+1/2, z'
'-x+1/2, y+1/2, -z+1/2'
'-x, -y, -z'
'x, -y, z-1/2'
'-x+1/2, -y+1/2, -z'
'x+1/2, -y+1/2, z-1/2'

loop_
_atom_site_aniso_label
_atom_site_aniso_U_11
_atom_site_aniso_U_22
_atom_site_aniso_U_33
_atom_site_aniso_U_23
_atom_site_aniso_U_13
_atom_site_aniso_U_12
Ti1 0.0267(4) 0.0297(4) 0.0232(4) -0.0017(3) 0.0031(3) 0.0023(3)
B1 0.026(2) 0.031(2) 0.026(2) -0.0003(15) 0.0048(13) 0.0037(14)
N1 0.0325(13) 0.0344(14) 0.0249(13) -0.0023(11) 0.0037(10) 0.0032(11)
N2 0.0253(12) 0.0275(13) 0.0288(13) 0.0015(11) 0.0011(10) 0.0016(10)
N3 0.0279(13) 0.0337(14) 0.0307(14) -0.0042(11) 0.0026(11) 0.0016(11)
N4 0.0291(12) 0.0264(13) 0.0242(12) -0.0014(11) 0.0013(10) 0.0015(10)
N5 0.0339(13) 0.0289(14) 0.0267(13) 0.0004(12) 0.0048(10) 0.0032(11)
N6 0.0275(12) 0.0344(14) 0.0223(12) -0.0010(11) 0.0032(10) 0.0030(11)
C1 0.039(2) 0.039(2) 0.026(2) 0.0002(14) 0.0022(13) -0.0024(14)
C2 0.039(2) 0.046(2) 0.032(2) 0.006(2) -0.0071(14) -0.0016(15)
C3 0.028(2) 0.033(2) 0.039(2) 0.0040(15) -0.0012(13) 0.0015(13)
C4 0.026(2) 0.038(2) 0.034(2) 0.0010(15) -0.0011(13) -0.0063(13)
C5 0.046(2) 0.032(2) 0.027(2) -0.0031(14) -0.0030(14) -0.0096(14)
C6 0.045(2) 0.024(2) 0.027(2) -0.0029(13) 0.0023(13) 0.0010(13)
C7 0.040(2) 0.028(2) 0.030(2) 0.0032(14) 0.0032(13) 0.0019(14)
C8 0.040(2) 0.033(2) 0.030(2) 0.0040(14) 0.0052(13) -0.0066(14)
C9 0.0225(14) 0.043(2) 0.0235(15) -0.0042(14) 0.0049(12) -0.0049(13)
C1S 0.044(3) 0.036(3) 0.053(3) 0.000 0.003(2) 0.000
C2S 0.036(2) 0.052(2) 0.043(2) 0.010(2) 0.0001(14) 0.004(2)
C3S 0.033(2) 0.058(2) 0.039(2) -0.010(2) 0.0038(14) -0.009(2)
C4S 0.041(3) 0.032(3) 0.054(3) 0.000 0.018(2) 0.000

loop_
_atom_site_label
_atom_site_type_symbol
_atom_site_fract_x
_atom_site_fract_y
_atom_site_fract_z
_atom_site_U_iso_or_equiv
_atom_site_thermal_displace_type
_atom_site_occupancy
_atom_site_calc_flag
_atom_site_refinement_flags
Ti1 Ti 0.2500 0.2500 0.0000 0.0265(2) Uani 1 d S
B1 B 0.36703(14) 0.1422(2) -0.1573(4) 0.0278(7) Uani 1 d .
H101 H 0.40258(14) 0.1094(2) -0.2052(4) 0.033 Uiso 1 calc R
N1 N 0.32351(10) 0.18011(13) 0.1418(3) 0.0306(6) Uani 1 d .
N2 N 0.36890(10) 0.14120(13) 0.0463(3) 0.0272(5) Uani 1 d .
N3 N 0.25203(10) 0.35337(13) 0.1835(3) 0.0307(6) Uani 1 d .
N4 N 0.19628(10) 0.39144(13) 0.2232(3) 0.0266(5) Uani 1 d .
N5 N 0.17082(10) 0.21393(14) 0.1733(3) 0.0298(6) Uani 1 d .
N6 N 0.12667(10) 0.26980(13) 0.2207(3) 0.0280(6) Uani 1 d .
C1 C 0.33855(13) 0.1671(2) 0.3109(4) 0.0347(7) Uani 1 d .
H1 H 0.31521(13) 0.1872(2) 0.4082(4) 0.042 Uiso 1 calc R
C2 C 0.39282(13) 0.1203(2) 0.3266(4) 0.0389(8) Uani 1 d .
H2 H 0.41293(13) 0.1026(2) 0.4321(4) 0.047 Uiso 1 calc R
C3 C 0.41061(13) 0.1056(2) 0.1565(4) 0.0331(7) Uani 1 d .
H3 H 0.44645(13) 0.0754(2) 0.1215(4) 0.040 Uiso 1 calc R
C4 C 0.29671(13) 0.3908(2) 0.2763(4) 0.0326(7) Uani 1 d .
H4 H 0.34021(13) 0.3769(2) 0.2748(4) 0.039 Uiso 1 calc R
C5 C 0.27135(14) 0.4527(2) 0.3753(4) 0.0351(7) Uani 1 d .
H5 H 0.29319(14) 0.4883(2) 0.4521(4) 0.042 Uiso 1 calc R
C6 C 0.20831(13) 0.4514(2) 0.3386(4) 0.0318(7) Uani 1 d .
H6 H 0.17776(13) 0.4869(2) 0.3865(4) 0.038 Uiso 1 calc R
C7 C 0.15421(13) 0.1464(2) 0.2548(4) 0.0329(7) Uani 1 d .
H7 H 0.17676(13) 0.0973(2) 0.2468(4) 0.040 Uiso 1 calc R
C8 C 0.09983(14) 0.1571(2) 0.3527(4) 0.0344(7) Uani 1 d .
H8 H 0.07817(14) 0.1184(2) 0.4217(4) 0.041 Uiso 1 calc R
C9 C 0.08413(12) 0.2362(2) 0.3277(4) 0.0295(7) Uani 1 d .
H9 H 0.04884(12) 0.2627(2) 0.3782(4) 0.035 Uiso 1 calc R
C1S C 0.5000 0.4617(3) 0.2500 0.0441(12) Uani 1 d S
H1S H 0.5000 0.5187(3) 0.2500 0.053 Uiso 1 calc SR
C2S C 0.46012(14) 0.4207(2) 0.1403(4) 0.0436(8) Uani 1 d .
H2S H 0.43248(14) 0.4494(2) 0.0638(4) 0.052 Uiso 1 calc R
C3S C 0.45968(14) 0.3384(2) 0.1396(4) 0.0433(8) Uani 1 d .
H3S H 0.43171(14) 0.3102(2) 0.0634(4) 0.052 Uiso 1 calc R
C4S C 0.5000 0.2970(3) 0.2500 0.0421(11) Uani 1 d S
H4S H 0.5000 0.2400(3) 0.2500 0.051 Uiso 1 calc SR

loop_
_atom_type_symbol
_atom_type_description
_atom_type_scat_dispersion_real
_atom_type_scat_dispersion_imag
_atom_type_scat_source
C C 0.0033 0.0016 'International Tables Vol C Tables 4.2.6.8 and 6.1.1.4'
H H 0.0000 0.0000 'International Tables Vol C Tables 4.2.6.8 and 6.1.1.4'
B B 0.0013 0.0007 'International Tables Vol C Tables 4.2.6.8 and 6.1.1.4'
N N 0.0061 0.0033 'International Tables Vol C Tables 4.2.6.8 and 6.1.1.4'
Ti Ti 0.2776 0.4457 'International Tables Vol C Tables 4.2.6.8 and 6.1.1.4'

loop_
_geom_angle_atom_site_label_1
_geom_angle_atom_site_label_2
_geom_angle_atom_site_label_3
_geom_angle
_geom_angle_site_symmetry_1
_geom_angle_site_symmetry_3
N3 Ti1 N3 180.0 7 .
N3 Ti1 N5 98.46(8) 7 .
N3 Ti1 N5 81.54(8) . .
N3 Ti1 N5 81.54(8) 7 7
N3 Ti1 N5 98.46(8) . 7
N5 Ti1 N5 180.0 . 7
N3 Ti1 N1 84.60(8) 7 .
N3 Ti1 N1 95.40(8) . .
N5 Ti1 N1 95.86(8) . .
N5 Ti1 N1 84.14(8) 7 .
N3 Ti1 N1 95.41(8) 7 7
N3 Ti1 N1 84.59(8) . 7
N5 Ti1 N1 84.14(8) . 7
N5 Ti1 N1 95.86(8) 7 7
N1 Ti1 N1 180.0 . 7
N4 B1 N2 109.8(2) 7 .
N4 B1 N6 108.8(2) 7 7
N2 B1 N6 108.5(2) . 7
C1 N1 N2 105.3(2) . .
C1 N1 Ti1 135.5(2) . .
N2 N1 Ti1 119.1(2) . .
C3 N2 N1 109.9(2) . .
C3 N2 B1 129.5(2) . .
N1 N2 B1 120.5(2) . .
C4 N3 N4 106.1(2) . .
C4 N3 Ti1 135.0(2) . .
N4 N3 Ti1 118.8(2) . .
C6 N4 N3 108.9(2) . .
C6 N4 B1 130.0(2) . 7
N3 N4 B1 120.7(2) . 7
C7 N5 N6 105.8(2) . .
C7 N5 Ti1 134.9(2) . .
N6 N5 Ti1 119.3(2) . .
C9 N6 N5 109.6(2) . .
C9 N6 B1 130.1(2) . 7
N5 N6 B1 120.2(2) . 7
N1 C1 C2 111.5(3) . .
C3 C2 C1 104.5(3) . .
N2 C3 C2 108.7(2) . .
N3 C4 C5 111.0(2) . .
C6 C5 C4 105.1(2) . .
N4 C6 C5 109.0(3) . .
N5 C7 C8 111.1(3) . .
C9 C8 C7 104.6(3) . .
N6 C9 C8 108.8(3) . .
C2S C1S C2S 119.9(4) 2_655 .
C1S C2S C3S 120.5(3) . .
C2S C3S C4S 119.7(3) . .
C3S C4S C3S 119.7(4) . 2_655

loop_
_geom_bond_atom_site_label_1
_geom_bond_atom_site_label_2
_geom_bond_distance
_geom_bond_site_symmetry_2
Ti1 N3 2.214(2) 7
Ti1 N3 2.214(2) .
Ti1 N5 2.216(2) .
Ti1 N5 2.216(2) 7
Ti1 N1 2.218(2) .
Ti1 N1 2.218(2) 7
B1 N4 1.534(4) 7
B1 N2 1.541(4) .
B1 N6 1.550(4) 7
N1 C1 1.335(3) .
N1 N2 1.369(3) .
N2 C3 1.349(3) .
N3 C4 1.331(3) .
N3 N4 1.375(3) .
N4 C6 1.351(3) .
N4 B1 1.534(4) 7
N5 C7 1.333(3) .
N5 N6 1.369(3) .
N6 C9 1.338(3) .
N6 B1 1.550(4) 7
C1 C2 1.394(4) .
C2 C3 1.365(4) .
C4 C5 1.385(4) .
C5 C6 1.362(4) .
C7 C8 1.384(4) .
C8 C9 1.373(4) .
C1S C2S 1.365(4) 2_655
C1S C2S 1.365(4) .
C2S C3S 1.373(4) .
C3S C4S 1.378(4) .
C4S C3S 1.378(4) 2_655

loop_
_geom_torsion_atom_site_label_1
_geom_torsion_atom_site_label_2
_geom_torsion_atom_site_label_3
_geom_torsion_atom_site_label_4
_geom_torsion
_geom_torsion_site_symmetry_1
_geom_torsion_site_symmetry_4
N3 Ti1 N1 C1 -141.4(3) 7 .
N3 Ti1 N1 C1 38.6(3) . .
N5 Ti1 N1 C1 -43.5(3) . .
N5 Ti1 N1 C1 136.5(3) 7 .
N1 Ti1 N1 C1 68.6(25) 7 .
N3 Ti1 N1 N2 42.3(2) 7 .
N3 Ti1 N1 N2 -137.7(2) . .
N5 Ti1 N1 N2 140.3(2) . .
N5 Ti1 N1 N2 -39.7(2) 7 .
N1 Ti1 N1 N2 -107.6(24) 7 .
C1 N1 N2 C3 -0.2(3) . .
Ti1 N1 N2 C3 177.1(2) . .
C1 N1 N2 B1 179.6(2) . .
Ti1 N1 N2 B1 -3.2(3) . .
N4 B1 N2 C3 122.8(3) 7 .
N6 B1 N2 C3 -118.4(3) 7 .
N4 B1 N2 N1 -56.9(3) 7 .
N6 B1 N2 N1 61.9(3) 7 .
N3 Ti1 N3 C4 -38.5(165) 7 .
N5 Ti1 N3 C4 130.9(3) . .
N5 Ti1 N3 C4 -49.1(3) 7 .
N1 Ti1 N3 C4 35.7(3) . .
N1 Ti1 N3 C4 -144.3(3) 7 .
N3 Ti1 N3 N4 143.2(164) 7 .
N5 Ti1 N3 N4 -47.5(2) . .
N5 Ti1 N3 N4 132.5(2) 7 .
N1 Ti1 N3 N4 -142.6(2) . .
N1 Ti1 N3 N4 37.4(2) 7 .
C4 N3 N4 C6 0.3(3) . .
Ti1 N3 N4 C6 179.0(2) . .
C4 N3 N4 B1 -172.5(2) . 7
Ti1 N3 N4 B1 6.3(3) . 7
N3 Ti1 N5 C7 47.2(3) 7 .
N3 Ti1 N5 C7 -132.8(3) . .
N5 Ti1 N5 C7 -174.9(29) 7 .
N1 Ti1 N5 C7 -38.2(3) . .
N1 Ti1 N5 C7 141.8(3) 7 .
N3 Ti1 N5 N6 -135.1(2) 7 .
N3 Ti1 N5 N6 44.9(2) . .
N5 Ti1 N5 N6 2.7(29) 7 .
N1 Ti1 N5 N6 139.5(2) . .
N1 Ti1 N5 N6 -40.5(2) 7 .
C7 N5 N6 C9 -0.4(3) . .
Ti1 N5 N6 C9 -178.7(2) . .
C7 N5 N6 B1 176.8(2) . 7
Ti1 N5 N6 B1 -1.5(3) . 7
N2 N1 C1 C2 -0.1(3) . .
Ti1 N1 C1 C2 -176.7(2) . .
N1 C1 C2 C3 0.4(3) . .
N1 N2 C3 C2 0.4(3) . .
B1 N2 C3 C2 -179.3(3) . .
C1 C2 C3 N2 -0.5(3) . .
N4 N3 C4 C5 -0.2(3) . .
Ti1 N3 C4 C5 -178.7(2) . .
N3 C4 C5 C6 0.1(3) . .
N3 N4 C6 C5 -0.2(3) . .
B1 N4 C6 C5 171.6(3) 7 .
C4 C5 C6 N4 0.1(3) . .
N6 N5 C7 C8 0.6(3) . .
Ti1 N5 C7 C8 178.5(2) . .
N5 C7 C8 C9 -0.6(3) . .
N5 N6 C9 C8 0.1(3) . .
B1 N6 C9 C8 -176.8(3) 7 .
C7 C8 C9 N6 0.3(3) . .
C2S C1S C2S C3S 0.1(2) 2_655 .
C1S C2S C3S C4S -0.3(4) . .
C2S C3S C4S C3S 0.1(2) . 2_655
